data_4322962
loop_
_publ_author_name
'Peter Comba'
'Andreas Fath'
'Trevor W. Hambley'
'Andreas K\"uhner'
'David T. Richens'
'Annette Vielfort'

_publ_section_title
;
 Helical Figure-of-Eight Loop Dicopper(I) Compounds: Syntheses,
 Structures, and Dynamics
;
_journal_name_full 'Inorganic Chemistry'
_journal_page_first 4389
_journal_page_last 4401
_journal_paper_doi 10.1021/ic980216q
_journal_volume 37
_journal_year 1998
_chemical_compound_source -
_chemical_formula_moiety -
_chemical_formula_structural -
_chemical_formula_sum 'C34 H46 Cl8 Cu2 N4 O8 S4'
_chemical_formula_weight 1177.56
_space_group_IT_number 2
_symmetry_cell_setting triclinic
_symmetry_Int_Tables_number 2
_symmetry_space_group_name_Hall '-P 1'
_symmetry_space_group_name_H-M 'P -1'
_audit_creation_date 'Tue Oct 31 13:30:59 1995'
_audit_creation_method 'from TEXRAY.INF file'
_cell_angle_alpha 97.29(1)
_cell_angle_beta 104.16(1)
_cell_angle_gamma 72.17(1)
_cell_formula_units_Z 2
_cell_length_a 12.832(3)
_cell_length_b 16.292(2)
_cell_length_c 12.460(2)
_cell_measurement_reflns_used 25
_cell_measurement_temperature 294.2
_cell_measurement_theta_max 27.8
_cell_measurement_theta_min 18.5
_cell_volume 2400.6(8)
_computing_cell_refinement 'MSC/AFC Diffractometer Control'
_computing_data_collection 'MSC/AFC Diffractometer Control'
_computing_data_reduction teXsan
_computing_publication_material teXsan
_computing_structure_refinement teXsan
_computing_structure_solution SAPI91
_diffrn_ambient_temperature 294.2
_diffrn_measurement_device AFC7R
_diffrn_measurement_method 'omega/2-theta scans'
_diffrn_orient_matrix_UB_11 -0.02851
_diffrn_orient_matrix_UB_12 -0.03350
_diffrn_orient_matrix_UB_13 0.04236
_diffrn_orient_matrix_UB_21 0.03931
_diffrn_orient_matrix_UB_22 -0.05498
_diffrn_orient_matrix_UB_23 -0.03685
_diffrn_orient_matrix_UB_31 0.06839
_diffrn_orient_matrix_UB_32 -0.00501
_diffrn_orient_matrix_UB_33 0.06100
_diffrn_radiation_monochromator graphite
_diffrn_radiation_source 'X-ray tube'
_diffrn_radiation_type CuKalpha
_diffrn_radiation_wavelength 1.5418
_diffrn_reflns_av_R_equivalents 3.00
_diffrn_reflns_limit_h_max 14
_diffrn_reflns_limit_h_min 0
_diffrn_reflns_limit_k_max 18
_diffrn_reflns_limit_k_min -16
_diffrn_reflns_limit_l_max 13
_diffrn_reflns_limit_l_min -13
_diffrn_reflns_number 8269
_diffrn_reflns_theta_max 60.08
_diffrn_standards_decay_% 1.59
_diffrn_standards_interval_count 150
_diffrn_standards_number 3
_exptl_absorpt_coefficient_mu 4.068
_exptl_absorpt_correction_T_max 0.999
_exptl_absorpt_correction_T_min 0.475
_exptl_absorpt_correction_type empirical
_exptl_absorpt_process_details psi-scan
_exptl_crystal_colour yellow
_exptl_crystal_density_diffrn 1.629
_exptl_crystal_density_meas ?
_exptl_crystal_description plates
_exptl_crystal_F_000 1200
_exptl_crystal_size_max 0.400
_exptl_crystal_size_mid 0.350
_exptl_crystal_size_min 0.150
_refine_diff_density_max 0.41
_refine_diff_density_min -0.48
_refine_ls_extinction_coef 5.58841
_refine_ls_extinction_method Zachariasen_type_2_Gaussian_isotropic
_refine_ls_goodness_of_fit_obs 2.366
_refine_ls_hydrogen_treatment noref
_refine_ls_matrix_type full
_refine_ls_number_parameters 567
_refine_ls_number_reflns 5181
_refine_ls_number_restraints 0
_refine_ls_R_factor_obs 0.0418
_refine_ls_shift/esd_max 0.1335
_refine_ls_structure_factor_coef F
_refine_ls_weighting_scheme sigma
_refine_ls_wR_factor_obs 0.0438
_reflns_number_observed 5181
_reflns_number_total 7145
_reflns_observed_criterion 2.50
_cod_data_source_file ic980216q_3.cif
_cod_data_source_block twh222
_cod_depositor_comments
;
The following automatic conversions were performed:

'_exptl_crystal_density_meas' value '-' was changed to '?' - the
value is perceived as not measured.

Automatic conversion script
Id: cif_fix_values 3008 2015-01-20 13:52:24Z robertas 
;
_cod_original_cell_volume 2400.7(8)
_cod_original_sg_symbol_H-M 'P -1 '
_cod_original_formula_sum 'C34 H46 Cl8 Cu2 N4 O8 S4 '
_cod_database_code 4322962

loop_
_symmetry_equiv_pos_as_xyz
'   +x,   +y,   +z'
'   -x,   -y,   -z'

loop_
_atom_site_aniso_label
_atom_site_aniso_U_11
_atom_site_aniso_U_22
_atom_site_aniso_U_33
_atom_site_aniso_U_12
_atom_site_aniso_U_13
_atom_site_aniso_U_23
Cu(1) 0.0656(5) 0.0501(4) 0.0486(4) -0.0250(4) 0.0153(3) 0.0048(3)
Cu(2) 0.0550(4) 0.0455(4) 0.0662(5) -0.0145(3) 0.0208(4) -0.0012(3)
Cl(1) 0.0692(9) 0.0628(8) 0.0649(8) -0.0223(7) 0.0171(7) 0.0004(7)
Cl(2) 0.125(1) 0.091(1) 0.117(1) -0.067(1) 0.082(1) -0.038(1)
Cl(3) 0.094(1) 0.077(1) 0.109(1) -0.0010(9) 0.018(1) 0.0323(10)
Cl(4) 0.081(1) 0.096(1) 0.093(1) -0.0416(9) 0.0206(9) 0.0186(9)
Cl(5) 0.0648(9) 0.088(1) 0.128(1) -0.0163(9) 0.0319(9) 0.026(1)
Cl(6) 0.110(1) 0.0634(10) 0.102(1) -0.0058(9) 0.006(1) -0.0187(9)
Cl(7) 0.109(1) 0.0679(9) 0.0607(8) -0.0226(9) 0.0168(8) 0.0018(7)
Cl(8) 0.088(1) 0.0663(9) 0.094(1) -0.0118(8) -0.0048(9) 0.0064(8)
S(1) 0.0583(8) 0.0636(8) 0.0686(8) -0.0306(7) 0.0180(7) -0.0034(7)
S(2) 0.0507(7) 0.0520(7) 0.0584(7) -0.0203(6) 0.0128(6) 0.0023(6)
S(3) 0.0569(8) 0.0461(7) 0.0735(9) -0.0172(6) 0.0088(7) 0.0132(6)
S(4) 0.0736(9) 0.0467(7) 0.0566(8) -0.0106(7) 0.0059(7) 0.0042(6)
O(1) 0.264(8) 0.121(5) 0.113(4) -0.043(5) -0.039(5) -0.041(4)
O(2) 0.144(7) 0.211(10) 0.205(8) -0.098(7) 0.114(6) -0.052(7)
O(3) 0.089(5) 0.152(7) 0.134(6) 0.017(5) -0.008(4) -0.038(5)
O(4) 0.34(1) 0.137(8) 0.173(8) -0.159(9) 0.052(9) 0.015(6)
O(5) 0.257(9) 0.128(6) 0.284(9) -0.123(6) 0.177(8) -0.087(6)
O(6) 0.119(4) 0.103(4) 0.137(4) -0.009(3) 0.084(4) 0.010(3)
O(7) 0.082(3) 0.078(3) 0.110(3) -0.029(2) 0.041(2) 0.011(2)
O(8) 0.144(10) 0.118(9) 0.17(1) 0.027(8) 0.085(9) 0.082(9)
O(9) 0.090(7) 0.17(1) 0.103(7) -0.062(7) -0.025(6) 0.020(7)
N(1) 0.062(3) 0.046(2) 0.050(2) -0.022(2) 0.010(2) 0.007(2)
N(2) 0.053(2) 0.048(2) 0.045(2) -0.017(2) 0.007(2) 0.002(2)
N(3) 0.048(2) 0.047(2) 0.068(3) -0.017(2) 0.015(2) -0.005(2)
N(4) 0.055(2) 0.038(2) 0.055(2) -0.009(2) 0.017(2) 0.001(2)
C(1) 0.067(4) 0.060(3) 0.085(4) -0.026(3) 0.038(3) -0.003(3)
C(2) 0.093(4) 0.066(4) 0.060(3) -0.040(3) 0.026(3) 0.004(3)
C(3) 0.062(3) 0.053(3) 0.051(3) -0.016(3) 0.007(2) 0.012(2)
C(4) 0.050(3) 0.044(3) 0.045(3) -0.010(2) 0.001(2) 0.006(2)
C(5) 0.053(3) 0.043(3) 0.061(3) -0.011(2) 0.012(2) -0.007(2)
C(6) 0.049(3) 0.049(3) 0.066(3) -0.011(2) 0.015(2) -0.001(3)
C(7) 0.038(3) 0.040(3) 0.063(3) -0.005(2) 0.001(2) 0.003(2)
C(8) 0.062(3) 0.041(3) 0.046(3) -0.009(2) 0.002(2) -0.002(2)
C(9) 0.065(3) 0.050(3) 0.043(3) -0.014(3) 0.007(2) 0.001(2)
C(10) 0.040(3) 0.049(3) 0.073(3) -0.011(2) 0.012(2) -0.005(3)
C(11) 0.066(4) 0.061(3) 0.098(4) -0.030(3) 0.042(3) -0.015(3)
C(12) 0.092(4) 0.068(4) 0.078(4) -0.039(4) 0.034(3) -0.005(3)
C(13) 0.077(4) 0.053(3) 0.083(4) -0.032(3) 0.021(3) -0.003(3)
C(14) 0.061(4) 0.074(4) 0.092(4) -0.031(3) 0.006(3) -0.006(3)
C(15) 0.090(5) 0.069(4) 0.078(4) -0.036(4) -0.010(4) 0.001(3)
C(16) 0.081(4) 0.054(3) 0.061(3) -0.019(3) 0.013(3) -0.005(3)
C(17) 0.091(4) 0.047(3) 0.067(3) -0.020(3) 0.037(3) -0.004(3)
C(18) 0.056(3) 0.051(3) 0.072(3) -0.015(3) 0.024(3) -0.004(3)
C(19) 0.049(3) 0.049(3) 0.066(3) -0.014(2) 0.016(3) 0.004(3)
C(20) 0.039(2) 0.040(3) 0.056(3) -0.009(2) 0.008(2) 0.006(2)
C(21) 0.064(3) 0.043(3) 0.067(3) -0.023(3) 0.015(3) 0.005(2)
C(22) 0.066(3) 0.052(3) 0.053(3) -0.023(3) 0.019(3) 0.004(2)
C(23) 0.047(3) 0.041(3) 0.048(3) -0.015(2) 0.003(2) 0.011(2)
C(24) 0.045(3) 0.045(3) 0.057(3) -0.016(2) 0.006(2) 0.010(2)
C(25) 0.046(3) 0.053(3) 0.057(3) -0.018(2) 0.013(2) 0.005(2)
C(26) 0.053(3) 0.049(3) 0.046(3) -0.017(2) 0.007(2) 0.012(2)
C(27) 0.078(4) 0.051(3) 0.042(3) -0.023(3) 0.009(3) 0.002(2)
C(28) 0.070(3) 0.061(3) 0.053(3) -0.025(3) 0.020(3) 0.005(3)
C(29) 0.064(3) 0.051(3) 0.074(4) -0.022(3) 0.027(3) -0.010(3)
C(30) 0.070(4) 0.047(3) 0.103(5) -0.011(3) 0.023(3) 0.011(3)
C(31) 0.093(4) 0.045(3) 0.087(4) -0.022(3) 0.021(4) 0.020(3)
C(32) 0.101(5) 0.056(4) 0.095(4) -0.041(3) 0.047(4) -0.005(3)
C(33) 0.058(3) 0.068(4) 0.067(3) -0.020(3) 0.006(3) 0.006(3)
C(34) 0.069(4) 0.058(3) 0.087(4) -0.026(3) 0.021(3) -0.001(3)

loop_
_atom_site_label
_atom_site_fract_x
_atom_site_fract_y
_atom_site_fract_z
_atom_site_U_iso_or_equiv
_atom_site_thermal_displace_type
_atom_site_calc_flag
_atom_site_calc_attached_atom
Cu(1) 0.71645(6) -0.23284(5) 0.13441(6) 0.0520(2) Uij ? ?
Cu(2) 0.81023(6) 0.22675(5) 0.40878(6) 0.0544(2) Uij ? ?
Cl(1) 0.2514(1) 0.36550(9) 0.3716(1) 0.0645(4) Uij ? ?
Cl(2) 0.7093(2) 0.0231(1) 0.7263(2) 0.0965(7) Uij ? ?
Cl(3) 0.9200(1) 0.1136(1) 1.0090(1) 0.0968(6) Uij ? ?
Cl(4) 0.8997(1) 0.2690(1) 0.9123(1) 0.0842(5) Uij ? ?
Cl(5) 0.7088(1) 0.2467(1) 0.9701(2) 0.0907(6) Uij ? ?
Cl(6) 0.5302(2) 0.3823(1) 0.1848(1) 0.1012(6) Uij ? ?
Cl(7) 0.5390(1) 0.51014(10) 0.3663(1) 0.0801(5) Uij ? ?
Cl(8) 0.3770(1) 0.5518(1) 0.1627(1) 0.0891(5) Uij ? ?
S(1) 0.5870(1) -0.31868(9) 0.1056(1) 0.0602(4) Uij ? ?
S(2) 0.8640(1) -0.32356(8) 0.0499(1) 0.0521(4) Uij ? ?
S(3) 0.8299(1) 0.35582(8) 0.3475(1) 0.0581(4) Uij ? ?
S(4) 0.8347(1) 0.25045(8) 0.6043(1) 0.0617(4) Uij ? ?
O(1) 0.2812(7) 0.4147(4) 0.4645(5) 0.187(3) Uij ? ?
O(2) 0.3304(7) 0.3463(7) 0.3108(7) 0.167(4) Uij ? ?
O(3) 0.1480(6) 0.4019(5) 0.3034(6) 0.147(3) Uij ? ?
O(4) 0.242(1) 0.2864(6) 0.3905(7) 0.196(5) Uij ? ?
O(5) 0.7020(7) -0.0488(4) 0.6775(7) 0.194(4) Uij ? ?
O(6) 0.6527(4) 0.0665(3) 0.8045(4) 0.114(2) Uij ? ?
O(7) 0.7856(3) 0.0602(3) 0.7036(3) 0.084(1) Uij ? ?
O(8) 0.7985(10) -0.0458(8) 0.817(1) 0.141(5) Uij ? ?
O(9) 0.6016(8) 0.0652(8) 0.6256(8) 0.121(4) Uij ? ?
O(10) 0.479(1) 0.091(1) 0.521(1) 0.118(6) Uij ? ?
O(11) 0.177(2) 0.374(2) 0.430(2) 0.102(7) Uij ? ?
O(12) 0.325(2) 0.284(2) 0.372(2) 0.077(6) Uij ? ?
O(13) 0.229(2) 0.419(1) 0.284(1) 0.062(5) Uij ? ?
N(1) 0.7136(3) -0.2164(2) 0.2962(3) 0.051(1) Uij ? ?
N(2) 0.6766(3) -0.1534(3) 0.0082(3) 0.049(1) Uij ? ?
N(3) 0.9353(3) 0.1561(3) 0.3369(3) 0.054(1) Uij ? ?
N(4) 0.6487(3) 0.2293(2) 0.4031(3) 0.049(1) Uij ? ?
C(1) 0.5496(5) -0.2729(4) 0.2358(5) 0.065(2) Uij ? ?
C(2) 0.6494(5) -0.2671(4) 0.3272(4) 0.067(2) Uij ? ?
C(3) 0.7524(4) -0.1678(3) 0.3736(4) 0.055(2) Uij ? ?
C(4) 0.8169(4) -0.1110(3) 0.3620(4) 0.048(1) Uij ? ?
C(5) 0.8764(4) -0.1238(3) 0.2787(4) 0.054(1) Uij ? ?
C(6) 0.9275(4) -0.0637(3) 0.2675(4) 0.055(1) Uij ? ?
C(7) 0.9199(4) 0.0110(3) 0.3354(4) 0.050(1) Uij ? ?
C(8) 0.8664(4) 0.0213(3) 0.4230(4) 0.054(1) Uij ? ?
C(9) 0.8174(4) -0.0399(3) 0.4365(4) 0.054(1) Uij ? ?
C(10) 0.9678(4) 0.0749(3) 0.3125(4) 0.055(2) Uij ? ?
C(11) 0.9971(5) 0.2085(4) 0.3052(5) 0.069(2) Uij ? ?
C(12) 0.9194(5) 0.2908(4) 0.2582(5) 0.073(2) Uij ? ?
C(13) 0.9279(5) 0.4030(4) 0.4465(5) 0.068(2) Uij ? ?
C(14) 0.9974(5) 0.3530(4) 0.5478(5) 0.076(2) Uij ? ?
C(15) 0.9455(5) 0.3755(4) 0.6475(5) 0.081(2) Uij ? ?
C(16) 0.8299(5) 0.3633(4) 0.6319(4) 0.067(2) Uij ? ?
C(17) 0.6912(5) 0.2576(3) 0.6034(4) 0.065(2) Uij ? ?
C(18) 0.6119(4) 0.2871(3) 0.4951(4) 0.059(2) Uij ? ?
C(19) 0.5845(4) 0.1830(3) 0.3545(4) 0.054(1) Uij ? ?
C(20) 0.6021(4) 0.1201(3) 0.2620(4) 0.046(1) Uij ? ?
C(21) 0.6572(4) 0.1279(3) 0.1825(4) 0.056(2) Uij ? ?
C(22) 0.6706(4) 0.0665(3) 0.0970(4) 0.054(2) Uij ? ?
C(23) 0.6361(4) -0.0072(3) 0.0916(4) 0.045(1) Uij ? ?
C(24) 0.5798(4) -0.0150(3) 0.1705(4) 0.049(1) Uij ? ?
C(25) 0.5609(4) 0.0490(3) 0.2529(4) 0.050(1) Uij ? ?
C(26) 0.6596(4) -0.0732(3) 0.0023(4) 0.048(1) Uij ? ?
C(27) 0.7015(4) -0.2076(3) -0.0922(4) 0.057(2) Uij ? ?
C(28) 0.8239(4) -0.2590(3) -0.0698(4) 0.059(2) Uij ? ?
C(29) 0.8184(4) -0.4170(3) -0.0106(4) 0.061(2) Uij ? ?
C(30) 0.8472(5) -0.4832(3) 0.0750(5) 0.073(2) Uij ? ?
C(31) 0.7890(5) -0.4543(3) 0.1715(5) 0.072(2) Uij ? ?
C(32) 0.6615(5) -0.4298(4) 0.1396(5) 0.076(2) Uij ? ?
C(33) 0.8303(4) 0.1944(4) 0.9221(4) 0.065(2) Uij ? ?
C(34) 0.4528(5) 0.4693(4) 0.2546(5) 0.069(2) Uij ? ?
H(1) 0.5000 -0.2164 0.2246 0.0784 Uij ? ?
H(2) 0.5127 -0.3080 0.2584 0.0784 Uij ? ?
H(3) 0.6970 -0.3238 0.3422 0.0806 Uij ? ?
H(4) 0.6236 -0.2403 0.3919 0.0806 Uij ? ?
H(5) 0.7383 -0.1686 0.4447 0.0663 Uij ? ?
H(6) 0.8816 -0.1740 0.2299 0.0650 Uij ? ?
H(7) 0.9692 -0.0737 0.2114 0.0663 Uij ? ?
H(8) 0.8637 0.0704 0.4734 0.0643 Uij ? ?
H(9) 0.7832 -0.0334 0.4978 0.0648 Uij ? ?
H(10) 1.0287 0.0548 0.2761 0.0663 Uij ? ?
H(11) 1.0488 0.2217 0.3690 0.0832 Uij ? ?
H(12) 1.0369 0.1764 0.2512 0.0832 Uij ? ?
H(13) 0.8731 0.2769 0.1907 0.0877 Uij ? ?
H(14) 0.9632 0.3240 0.2438 0.0877 Uij ? ?
H(15) 0.9789 0.4112 0.4077 0.0812 Uij ? ?
H(16) 0.8860 0.4575 0.4725 0.0812 Uij ? ?
H(17) 1.0077 0.2932 0.5285 0.0913 Uij ? ?
H(18) 1.0682 0.3644 0.5673 0.0913 Uij ? ?
H(19) 0.9944 0.3404 0.7053 0.0973 Uij ? ?
H(20) 0.9398 0.4345 0.6692 0.0973 Uij ? ?
H(21) 0.7808 0.3951 0.5713 0.0801 Uij ? ?
H(22) 0.8025 0.3843 0.6974 0.0801 Uij ? ?
H(23) 0.6876 0.2023 0.6157 0.0783 Uij ? ?
H(24) 0.6682 0.2976 0.6615 0.0783 Uij ? ?
H(25) 0.6110 0.3441 0.4845 0.0708 Uij ? ?
H(26) 0.5386 0.2865 0.4972 0.0708 Uij ? ?
H(27) 0.5189 0.1903 0.3815 0.0644 Uij ? ?
H(28) 0.6857 0.1760 0.1873 0.0666 Uij ? ?
H(29) 0.7041 0.0744 0.0405 0.0649 Uij ? ?
H(30) 0.5546 -0.0644 0.1675 0.0587 Uij ? ?
H(31) 0.5192 0.0447 0.3043 0.0604 Uij ? ?
H(32) 0.6623 -0.0542 -0.0657 0.0577 Uij ? ?
H(33) 0.6562 -0.2460 -0.1109 0.0684 Uij ? ?
H(34) 0.6860 -0.1717 -0.1520 0.0684 Uij ? ?
H(35) 0.8682 -0.2201 -0.0572 0.0704 Uij ? ?
H(36) 0.8378 -0.2964 -0.1329 0.0704 Uij ? ?
H(37) 0.7395 -0.3995 -0.0382 0.0728 Uij ? ?
H(38) 0.8547 -0.4422 -0.0698 0.0728 Uij ? ?
H(39) 0.8273 -0.5329 0.0386 0.0876 Uij ? ?
H(40) 0.9258 -0.4979 0.1041 0.0876 Uij ? ?
H(41) 0.8142 -0.5002 0.2203 0.0868 Uij ? ?
H(42) 0.8102 -0.4054 0.2091 0.0868 Uij ? ?
H(43) 0.6363 -0.4414 0.2001 0.0910 Uij ? ?
H(44) 0.6415 -0.4659 0.0767 0.0910 Uij ? ?
H(45) 0.8099 0.1686 0.8504 0.0781 Uij ? ?
H(46) 0.4012 0.4509 0.2819 0.0831 Uij ? ?

loop_
_atom_type_symbol
_atom_type_oxidation_number
_atom_type_number_in_cell
_atom_type_scat_dispersion_real
_atom_type_scat_dispersion_imag
_atom_type_scat_source
C 0 56 0.018 0.009 'International Tables'
H 0 80 0.000 0.000 'International Tables'
N 0 8 0.031 0.018 'International Tables'
S 0 8 0.333 0.557 'International Tables'
Cu 0 4 -1.965 0.589 'International Tables'
Cl 0 4 0.364 0.702 'International Tables'
O 0 16 0.049 0.032 'International Tables'

loop_
_geom_angle_atom_site_label_1
_geom_angle_atom_site_label_2
_geom_angle_atom_site_label_3
_geom_angle
_geom_angle_site_symmetry_1
_geom_angle_site_symmetry_2
_geom_angle_site_symmetry_3
_geom_angle_publ_flag
S(1) Cu(1) S(2) 102.71(5) ? ? ? yes
S(1) Cu(1) N(1) 89.7(1) ? ? ? yes
S(1) Cu(1) N(2) 110.8(1) ? ? ? yes
S(2) Cu(1) N(1) 127.7(1) ? ? ? yes
S(2) Cu(1) N(2) 87.3(1) ? ? ? yes
N(1) Cu(1) N(2) 135.3(2) ? ? ? yes
S(3) Cu(2) S(4) 104.47(5) ? ? ? yes
S(3) Cu(2) N(3) 88.9(1) ? ? ? yes
S(3) Cu(2) N(4) 114.7(1) ? ? ? yes
S(4) Cu(2) N(3) 122.1(1) ? ? ? yes
S(4) Cu(2) N(4) 87.9(1) ? ? ? yes
N(3) Cu(2) N(4) 136.9(2) ? ? ? yes
O(1) Cl(1) O(2) 109.6(5) ? ? ? yes
O(1) Cl(1) O(3) 115.5(4) ? ? ? yes
O(1) Cl(1) O(4) 115.4(5) ? ? ? yes
O(1) Cl(1) O(11) 74(1) ? ? ? yes
O(1) Cl(1) O(12) 111.7(10) ? ? ? yes
O(1) Cl(1) O(13) 104.6(8) ? ? ? yes
O(2) Cl(1) O(3) 108.2(5) ? ? ? yes
O(2) Cl(1) O(4) 105.0(6) ? ? ? yes
O(2) Cl(1) O(11) 172(1) ? ? ? yes
O(2) Cl(1) O(12) 60.6(10) ? ? ? yes
O(2) Cl(1) O(13) 64.1(8) ? ? ? yes
O(3) Cl(1) O(4) 102.2(6) ? ? ? yes
O(3) Cl(1) O(11) 73(1) ? ? ? yes
O(3) Cl(1) O(12) 132.1(10) ? ? ? yes
O(3) Cl(1) O(13) 52.8(8) ? ? ? yes
O(4) Cl(1) O(11) 68(1) ? ? ? yes
O(4) Cl(1) O(12) 48.4(10) ? ? ? yes
O(4) Cl(1) O(13) 139.6(9) ? ? ? yes
O(11) Cl(1) O(12) 112(1) ? ? ? yes
O(11) Cl(1) O(13) 120(1) ? ? ? yes
O(12) Cl(1) O(13) 120(1) ? ? ? yes
O(5) Cl(2) O(6) 125.5(4) ? ? ? yes
O(5) Cl(2) O(7) 118.9(3) ? ? ? yes
O(5) Cl(2) O(8) 78.5(6) ? ? ? yes
O(5) Cl(2) O(9) 84.6(6) ? ? ? yes
O(6) Cl(2) O(7) 115.5(3) ? ? ? yes
O(6) Cl(2) O(8) 91.6(4) ? ? ? yes
O(6) Cl(2) O(9) 91.3(5) ? ? ? yes
O(7) Cl(2) O(8) 98.0(5) ? ? ? yes
O(7) Cl(2) O(9) 97.7(4) ? ? ? yes
O(8) Cl(2) O(9) 161.1(6) ? ? ? yes
Cu(1) S(1) C(1) 89.2(2) ? ? ? yes
Cu(1) S(1) C(32) 110.7(2) ? ? ? yes
C(1) S(1) C(32) 101.1(3) ? ? ? yes
Cu(1) S(2) C(28) 94.0(2) ? ? ? yes
Cu(1) S(2) C(29) 105.7(2) ? ? ? yes
C(28) S(2) C(29) 100.9(2) ? ? ? yes
Cu(2) S(3) C(12) 90.6(2) ? ? ? yes
Cu(2) S(3) C(13) 113.6(2) ? ? ? yes
C(12) S(3) C(13) 100.7(3) ? ? ? yes
Cu(2) S(4) C(16) 105.1(2) ? ? ? yes
Cu(2) S(4) C(17) 93.9(2) ? ? ? yes
C(16) S(4) C(17) 99.9(3) ? ? ? yes
Cl(1) O(1) O(11) 51.0(9) ? ? ? yes
Cl(1) O(2) O(12) 60.4(10) ? ? ? yes
Cl(1) O(2) O(13) 59.7(8) ? ? ? yes
O(12) O(2) O(13) 116(1) ? ? ? yes
Cl(1) O(3) O(11) 50.7(9) ? ? ? yes
Cl(1) O(3) O(13) 64.1(9) ? ? ? yes
O(11) O(3) O(13) 110(1) ? ? ? yes
Cl(1) O(4) O(11) 53.4(10) ? ? ? yes
Cl(1) O(4) O(12) 65(1) ? ? ? yes
O(11) O(4) O(12) 114(1) ? ? ? yes
Cl(1) O(11) O(1) 54.4(10) ? ? ? yes
Cl(1) O(11) O(3) 55.5(10) ? ? ? yes
Cl(1) O(11) O(4) 58(1) ? ? ? yes
O(1) O(11) O(3) 91(1) ? ? ? yes
O(1) O(11) O(4) 96(1) ? ? ? yes
O(3) O(11) O(4) 87(1) ? ? ? yes
Cl(1) O(12) O(2) 59(1) ? ? ? yes
Cl(1) O(12) O(4) 66(1) ? ? ? yes
O(2) O(12) O(4) 120(2) ? ? ? yes
Cl(1) O(13) O(2) 56.2(8) ? ? ? yes
Cl(1) O(13) O(3) 63.1(9) ? ? ? yes
O(2) O(13) O(3) 110(1) ? ? ? yes
Cu(1) N(1) C(2) 112.7(3) ? ? ? yes
Cu(1) N(1) C(3) 131.7(3) ? ? ? yes
C(2) N(1) C(3) 115.6(4) ? ? ? yes
Cu(1) N(2) C(26) 134.7(3) ? ? ? yes
Cu(1) N(2) C(27) 107.8(3) ? ? ? yes
C(26) N(2) C(27) 115.5(4) ? ? ? yes
Cu(2) N(3) C(10) 131.0(4) ? ? ? yes
Cu(2) N(3) C(11) 112.9(3) ? ? ? yes
C(10) N(3) C(11) 116.0(4) ? ? ? yes
Cu(2) N(4) C(18) 107.7(3) ? ? ? yes
Cu(2) N(4) C(19) 135.4(3) ? ? ? yes
C(18) N(4) C(19) 115.3(4) ? ? ? yes
S(1) C(1) C(2) 113.3(4) ? ? ? yes
N(1) C(2) C(1) 111.6(4) ? ? ? yes
N(1) C(3) C(4) 125.3(4) ? ? ? yes
C(3) C(4) C(5) 123.0(5) ? ? ? yes
C(3) C(4) C(9) 118.4(5) ? ? ? yes
C(5) C(4) C(9) 118.5(5) ? ? ? yes
C(4) C(5) C(6) 119.7(5) ? ? ? yes
C(5) C(6) C(7) 121.9(5) ? ? ? yes
C(6) C(7) C(8) 118.3(5) ? ? ? yes
C(6) C(7) C(10) 118.7(5) ? ? ? yes
C(8) C(7) C(10) 122.9(5) ? ? ? yes
C(7) C(8) C(9) 119.9(4) ? ? ? yes
C(4) C(9) C(8) 121.3(5) ? ? ? yes
N(3) C(10) C(7) 125.8(5) ? ? ? yes
N(3) C(11) C(12) 111.3(4) ? ? ? yes
S(3) C(12) C(11) 114.5(4) ? ? ? yes
S(3) C(13) C(14) 118.0(4) ? ? ? yes
C(13) C(14) C(15) 114.5(5) ? ? ? yes
C(14) C(15) C(16) 116.1(5) ? ? ? yes
S(4) C(16) C(15) 111.2(4) ? ? ? yes
S(4) C(17) C(18) 112.6(3) ? ? ? yes
N(4) C(18) C(17) 110.0(4) ? ? ? yes
N(4) C(19) C(20) 126.4(4) ? ? ? yes
C(19) C(20) C(21) 123.1(4) ? ? ? yes
C(19) C(20) C(25) 118.1(4) ? ? ? yes
C(21) C(20) C(25) 118.8(4) ? ? ? yes
C(20) C(21) C(22) 120.2(4) ? ? ? yes
C(21) C(22) C(23) 121.2(4) ? ? ? yes
C(22) C(23) C(24) 118.7(4) ? ? ? yes
C(22) C(23) C(26) 118.6(4) ? ? ? yes
C(24) C(23) C(26) 122.7(4) ? ? ? yes
C(23) C(24) C(25) 120.0(4) ? ? ? yes
C(20) C(25) C(24) 120.9(4) ? ? ? yes
N(2) C(26) C(23) 125.5(4) ? ? ? yes
N(2) C(27) C(28) 109.4(4) ? ? ? yes
S(2) C(28) C(27) 112.7(3) ? ? ? yes
S(2) C(29) C(30) 110.7(4) ? ? ? yes
C(29) C(30) C(31) 115.4(4) ? ? ? yes
C(30) C(31) C(32) 115.0(5) ? ? ? yes
S(1) C(32) C(31) 117.6(4) ? ? ? yes
Cl(3) C(33) Cl(4) 109.7(3) ? ? ? yes
Cl(3) C(33) Cl(5) 111.5(3) ? ? ? yes
Cl(4) C(33) Cl(5) 109.9(3) ? ? ? yes
Cl(6) C(34) Cl(7) 111.5(3) ? ? ? yes
Cl(6) C(34) Cl(8) 109.7(3) ? ? ? yes
Cl(7) C(34) Cl(8) 109.2(3) ? ? ? yes

loop_
_geom_bond_atom_site_label_1
_geom_bond_atom_site_label_2
_geom_bond_distance
_geom_bond_site_symmetry_1
_geom_bond_site_symmetry_2
_geom_bond_publ_flag
Cu(1) S(1) 2.418(1) ? ? yes
Cu(1) S(2) 2.397(1) ? ? yes
Cu(1) N(1) 2.007(4) ? ? yes
Cu(1) N(2) 2.032(4) ? ? yes
Cu(2) S(3) 2.428(1) ? ? yes
Cu(2) S(4) 2.376(2) ? ? yes
Cu(2) N(3) 2.004(4) ? ? yes
Cu(2) N(4) 2.044(4) ? ? yes
Cl(1) O(1) 1.366(5) ? ? yes
Cl(1) O(2) 1.349(6) ? ? yes
Cl(1) O(3) 1.389(6) ? ? yes
Cl(1) O(4) 1.385(7) ? ? yes
Cl(1) O(11) 1.30(2) ? ? yes
Cl(1) O(12) 1.37(2) ? ? yes
Cl(1) O(13) 1.40(2) ? ? yes
Cl(2) O(5) 1.268(6) ? ? yes
Cl(2) O(6) 1.355(4) ? ? yes
Cl(2) O(7) 1.395(4) ? ? yes
Cl(2) O(8) 1.66(1) ? ? yes
Cl(2) O(9) 1.657(9) ? ? yes
Cl(3) C(33) 1.747(5) ? ? yes
Cl(4) C(33) 1.744(6) ? ? yes
Cl(5) C(33) 1.740(6) ? ? yes
Cl(6) C(34) 1.731(6) ? ? yes
Cl(7) C(34) 1.751(6) ? ? yes
Cl(8) C(34) 1.763(6) ? ? yes
S(1) C(1) 1.809(5) ? ? yes
S(1) C(32) 1.819(6) ? ? yes
S(2) C(28) 1.812(5) ? ? yes
S(2) C(29) 1.808(5) ? ? yes
S(3) C(12) 1.805(6) ? ? yes
S(3) C(13) 1.813(6) ? ? yes
S(4) C(16) 1.812(6) ? ? yes
S(4) C(17) 1.807(6) ? ? yes
O(1) O(11) 1.62(3) ? ? yes
O(2) O(12) 1.37(2) ? ? yes
O(2) O(13) 1.46(2) ? ? yes
O(3) O(11) 1.62(2) ? ? yes
O(3) O(13) 1.24(2) ? ? yes
O(4) O(11) 1.51(3) ? ? yes
O(4) O(12) 1.13(2) ? ? yes
N(1) C(2) 1.472(6) ? ? yes
N(1) C(3) 1.272(6) ? ? yes
N(2) C(26) 1.265(6) ? ? yes
N(2) C(27) 1.481(6) ? ? yes
N(3) C(10) 1.280(6) ? ? yes
N(3) C(11) 1.473(6) ? ? yes
N(4) C(18) 1.463(6) ? ? yes
N(4) C(19) 1.279(6) ? ? yes
C(1) C(2) 1.509(7) ? ? yes
C(3) C(4) 1.457(7) ? ? yes
C(4) C(5) 1.393(6) ? ? yes
C(4) C(9) 1.389(6) ? ? yes
C(5) C(6) 1.372(7) ? ? yes
C(6) C(7) 1.383(7) ? ? yes
C(7) C(8) 1.394(6) ? ? yes
C(7) C(10) 1.447(7) ? ? yes
C(8) C(9) 1.377(7) ? ? yes
C(11) C(12) 1.492(8) ? ? yes
C(13) C(14) 1.522(8) ? ? yes
C(14) C(15) 1.503(8) ? ? yes
C(15) C(16) 1.519(8) ? ? yes
C(17) C(18) 1.511(7) ? ? yes
C(19) C(20) 1.454(7) ? ? yes
C(20) C(21) 1.388(6) ? ? yes
C(20) C(25) 1.395(6) ? ? yes
C(21) C(22) 1.371(7) ? ? yes
C(22) C(23) 1.390(6) ? ? yes
C(23) C(24) 1.392(6) ? ? yes
C(23) C(26) 1.464(6) ? ? yes
C(24) C(25) 1.377(6) ? ? yes
C(27) C(28) 1.512(7) ? ? yes
C(29) C(30) 1.515(7) ? ? yes
C(30) C(31) 1.518(8) ? ? yes
C(31) C(32) 1.522(8) ? ? yes
